data_7011360
loop_
_publ_author_name
'Yoshikawa, Hirofumi'
'Nishikiori, Shin-ichi'
'Watanabe, Tokuko'
'Ishida, Toshimasa'
'Watanabe, Go'
'Murakami, Makoto'
'Suwinska, Kinga'
'Luboradzki, Roman'
'Lipkowski, Janusz'

_publ_section_title
;
 Polycyano--polycadmate host clathrates including a methylviologen
 dication. Syntheses, crystal structures and photo-induced reduction of
 methylviologen dication
;
_journal_issue 9
_journal_name_full 'Journal of the Chemical Society, Dalton Transactions'
_journal_page_first 1907
_journal_paper_doi 10.1039/b111059d
_journal_year 2002
_chemical_formula_structural 'Cd6 (C14 N14)(C12 N2 H14)(C2 N1 H3)2'
_chemical_formula_sum 'C30 H20 Cd6 N18'
_chemical_formula_weight 1307.08
_space_group_IT_number 61
_symmetry_cell_setting orthorhombic
_symmetry_space_group_name_Hall '-P 2ac 2ab'
_symmetry_space_group_name_H-M 'P b c a'
_atom_sites_solution_hydrogens geom
_atom_sites_solution_primary direct
_atom_sites_solution_secondary difmap
_audit_creation_method SHELXL-97
_cell_angle_alpha 90.00
_cell_angle_beta 90.00
_cell_angle_gamma 90.00
_cell_formula_units_Z 4
_cell_length_a 13.794(8)
_cell_length_b 26.990(6)
_cell_length_c 13.665(5)
_cell_measurement_temperature 293(2)
_cell_volume 5087(4)
_computing_molecular_graphics 'ORTEP3 for windows'
_computing_structure_refinement 'SHELXL-97 (Sheldrick, 1997)'
_computing_structure_solution 'SHELXS-97 (Sheldrick, 1990)'
_diffrn_ambient_temperature 293(2)
_diffrn_measurement_device 'Rigaku AFC5S'
_diffrn_measurement_method \w
_diffrn_radiation_monochromator graphite
_diffrn_radiation_source 'fine-focus sealed tube'
_diffrn_radiation_type MoK\a
_diffrn_radiation_wavelength 0.71069
_diffrn_reflns_limit_h_max 0
_diffrn_reflns_limit_h_min -19
_diffrn_reflns_limit_k_max 36
_diffrn_reflns_limit_k_min 0
_diffrn_reflns_limit_l_max 19
_diffrn_reflns_limit_l_min 0
_diffrn_reflns_number 8172
_diffrn_reflns_theta_max 30.01
_diffrn_reflns_theta_min 2.12
_diffrn_standards_decay_% 2%
_diffrn_standards_interval_count 150
_diffrn_standards_number 3
_exptl_absorpt_coefficient_mu 2.482
_exptl_crystal_colour colorless
_exptl_crystal_density_diffrn 1.71
_exptl_crystal_density_meas 1.75
_exptl_crystal_density_method 'floating method'
_exptl_crystal_description platlet
_exptl_crystal_F_000 2456
_exptl_crystal_size_max 0.40
_exptl_crystal_size_mid 0.20
_exptl_crystal_size_min 0.10
_refine_diff_density_max 1.565
_refine_diff_density_min -1.083
_refine_diff_density_rms 0.202
_refine_ls_extinction_method none
_refine_ls_goodness_of_fit_obs 1.146
_refine_ls_hydrogen_treatment noref
_refine_ls_matrix_type full
_refine_ls_number_parameters 229
_refine_ls_number_reflns 2658
_refine_ls_number_restraints 0
_refine_ls_restrained_S_obs 1.146
_refine_ls_R_factor_obs 0.0776
_refine_ls_shift/su_max 0.001
_refine_ls_shift/su_mean 0.000
_refine_ls_structure_factor_coef Fsqd
_refine_ls_weighting_details 'calc w=1/[\s^2^(Fo^2^)+(0.0896P)^2^+30.7340P] where P=(Fo^2^+2Fc^2^)/3'
_refine_ls_weighting_scheme calc
_refine_ls_wR_factor_obs 0.1807
_reflns_number_observed 2658
_reflns_number_total 7429
_reflns_observed_criterion >3sigma(F)
_cod_data_source_file b111059d.txt
_cod_data_source_block IIa-2
_cod_depositor_comments
;
The following automatic conversions were performed:
'_atom_site_symetry_multiplicity' tag replaced with
'_atom_site_symmetry_multiplicity'.

Automatic conversion script
Id: cif_correct_tags 1440 2010-10-19 06:21:57Z saulius 
;
_cod_original_cell_volume 5087.5(37)
_cod_original_sg_symbol_H-M Pbca
_cod_database_code 7011360

loop_
_symmetry_equiv_pos_as_xyz
'x, y, z'
'-x+1/2, -y, z+1/2'
'-x, y+1/2, -z+1/2'
'x+1/2, -y+1/2, -z'
'-x, -y, -z'
'x-1/2, y, -z-1/2'
'x, -y-1/2, z-1/2'
'-x-1/2, y-1/2, z'

loop_
_atom_site_label
_atom_site_type_symbol
_atom_site_fract_x
_atom_site_fract_y
_atom_site_fract_z
_atom_site_U_iso_or_equiv
_atom_site_adp_type
_atom_site_occupancy
_atom_site_symmetry_multiplicity
_atom_site_calc_flag
_atom_site_refinement_flags
_atom_site_disorder_assembly
_atom_site_disorder_group
Cd1 Cd 0.83317(9) 0.87191(5) 0.00156(11) 0.0326(3) Uani 1 1 d . . .
Cd2 Cd 0.45748(11) 0.81575(6) 0.12199(11) 0.0451(4) Uani 1 1 d . . .
Cd3 Cd 0.71253(11) 0.92696(5) -0.38067(11) 0.0405(4) Uani 1 1 d . . .
N1 N 0.6803(11) 0.8458(7) 0.0443(13) 0.050(5) Uani 1 1 d . . .
C1 C 0.6090(16) 0.8335(7) 0.0727(14) 0.042(5) Uani 1 1 d . . .
N2 N 0.8970(13) 0.8535(7) 0.1564(12) 0.052(5) Uani 1 1 d . . .
C2 C 0.9189(14) 0.8411(7) 0.2296(13) 0.041(5) Uani 1 1 d . . .
N3 N 0.9875(12) 0.8976(7) -0.0536(12) 0.047(4) Uani 1 1 d . . .
C3 C 1.0642(15) 0.9037(8) -0.0757(15) 0.043(5) Uani 1 1 d . . .
N4 N 0.7723(13) 0.9005(7) -0.1494(12) 0.057(5) Uani 1 1 d . . .
C4 C 0.7493(15) 0.9106(7) -0.2244(15) 0.042(5) Uani 1 1 d . . .
N5 N 0.3722(16) 0.8705(7) 0.0224(14) 0.065(6) Uani 1 1 d . . .
C5 C 0.3208(15) 0.8920(8) -0.0226(16) 0.048(6) Uani 1 1 d . . .
N6 N 0.8054(14) 0.9536(8) 0.0592(14) 0.063(5) Uani 1 1 d . . .
C6 C 0.7946(15) 0.9929(8) 0.0837(14) 0.042(5) Uani 1 1 d . . .
N7 N 0.8679(13) 0.7936(7) -0.0545(13) 0.051(5) Uani 1 1 d . . .
C7 C 0.8981(15) 0.7570(7) -0.0792(17) 0.046(5) Uani 1 1 d . . .
N101 N 0.5566(13) 0.9841(7) 0.2454(13) 0.059(5) Uani 1 1 d . . .
C101 C 0.5776(18) 0.9489(9) 0.178(2) 0.066(7) Uani 1 1 d . . .
H101 H 0.6082 0.9200 0.1983 0.080 Uiso 1 1 calc R . .
C102 C 0.5548(19) 0.9551(7) 0.0822(17) 0.059(6) Uani 1 1 d . . .
H102 H 0.5687 0.9301 0.0375 0.070 Uiso 1 1 calc R . .
C103 C 0.5128(15) 0.9966(8) 0.0519(14) 0.044(5) Uani 1 1 d . . .
C104 C 0.493(2) 1.0322(10) 0.1200(17) 0.095(11) Uani 1 1 d . . .
H104 H 0.4582 1.0600 0.1001 0.114 Uiso 1 1 calc R . .
C105 C 0.521(2) 1.0291(11) 0.2179(17) 0.085(9) Uani 1 1 d . . .
H105 H 0.5166 1.0557 0.2609 0.102 Uiso 1 1 calc R . .
C111 C 0.576(3) 0.9778(12) 0.3567(19) 0.106(12) Uani 1 1 d . . .
H111 H 0.5895 0.9436 0.3707 0.159 Uiso 1 1 calc R . .
H121 H 0.5200 0.9882 0.3929 0.159 Uiso 1 1 calc R . .
H131 H 0.6307 0.9977 0.3753 0.159 Uiso 1 1 calc R . .
N201 N 0.672(2) 0.8589(12) 0.321(2) 0.131(11) Uiso 1 1 d . . .
C201 C 0.657(3) 0.8266(14) 0.371(3) 0.112(11) Uiso 1 1 d . . .
C202 C 0.623(4) 0.779(2) 0.424(4) 0.21(2) Uiso 1 1 d . . .
H212 H 0.6313 0.7832 0.4935 0.309 Uiso 1 1 calc R . .
H222 H 0.6614 0.7516 0.4023 0.309 Uiso 1 1 calc R . .
H232 H 0.5561 0.7731 0.4099 0.309 Uiso 1 1 calc R . .

loop_
_atom_site_aniso_label
_atom_site_aniso_U_11
_atom_site_aniso_U_22
_atom_site_aniso_U_33
_atom_site_aniso_U_23
_atom_site_aniso_U_13
_atom_site_aniso_U_12
Cd1 0.0299(6) 0.0371(6) 0.0309(6) 0.0022(6) -0.0004(6) 0.0007(6)
Cd2 0.0411(8) 0.0546(9) 0.0397(8) -0.0130(7) 0.0089(8) -0.0135(7)
Cd3 0.0379(8) 0.0439(8) 0.0397(7) 0.0066(7) -0.0102(7) -0.0016(7)
N1 0.018(9) 0.073(13) 0.059(11) 0.004(10) 0.015(8) -0.006(8)
C1 0.051(13) 0.044(11) 0.031(10) -0.021(9) 0.007(10) 0.006(10)
N2 0.058(12) 0.062(11) 0.035(9) -0.001(9) -0.006(9) 0.005(10)
C2 0.037(11) 0.059(13) 0.026(11) 0.012(9) 0.003(9) -0.004(10)
N3 0.030(10) 0.070(12) 0.042(10) 0.009(9) 0.002(8) -0.001(9)
C3 0.036(12) 0.052(13) 0.041(11) 0.001(10) -0.009(10) 0.009(10)
N4 0.052(12) 0.079(13) 0.038(10) 0.016(10) -0.016(9) 0.007(11)
C4 0.045(12) 0.035(10) 0.047(13) 0.004(9) -0.008(10) -0.001(9)
N5 0.068(14) 0.063(13) 0.065(14) 0.009(11) -0.001(11) -0.011(11)
C5 0.035(12) 0.056(13) 0.054(14) 0.015(10) -0.004(10) 0.010(10)
N6 0.058(13) 0.062(13) 0.070(13) -0.009(11) 0.021(10) -0.003(10)
C6 0.040(11) 0.051(13) 0.036(10) -0.001(10) 0.008(9) 0.009(11)
N7 0.048(11) 0.046(10) 0.058(11) -0.013(9) -0.012(9) 0.005(9)
C7 0.044(13) 0.032(11) 0.064(14) -0.003(10) -0.015(11) 0.003(10)
N101 0.051(12) 0.080(13) 0.045(10) 0.031(11) 0.010(10) 0.008(10)
C101 0.055(15) 0.052(14) 0.09(2) -0.012(14) -0.018(14) 0.014(13)
C102 0.082(18) 0.022(10) 0.071(15) -0.009(10) -0.022(14) 0.011(11)
C103 0.046(13) 0.036(10) 0.051(11) -0.005(11) 0.009(10) 0.002(10)
C104 0.15(3) 0.096(19) 0.040(13) -0.004(15) -0.008(16) 0.08(2)
C105 0.11(2) 0.10(2) 0.051(15) -0.026(15) 0.001(15) 0.052(19)
C111 0.14(3) 0.13(3) 0.046(16) -0.002(16) 0.009(17) 0.02(2)

loop_
_atom_type_symbol
_atom_type_description
_atom_type_scat_dispersion_real
_atom_type_scat_dispersion_imag
_atom_type_scat_source
C C 0.0033 0.0016 'International Tables Vol C Tables 4.2.6.8 and 6.1.1.4'
H H 0.0000 0.0000 'International Tables Vol C Tables 4.2.6.8 and 6.1.1.4'
Cd Cd -0.8075 1.2024 'International Tables Vol C Tables 4.2.6.8 and 6.1.1.4'
N N 0.0061 0.0033 'International Tables Vol C Tables 4.2.6.8 and 6.1.1.4'
O O 0.0106 0.0060 'International Tables Vol C Tables 4.2.6.8 and 6.1.1.4'
Cl Cl 0.1484 0.1585 'International Tables Vol C Tables 4.2.6.8 and 6.1.1.4'

loop_
_geom_angle_atom_site_label_1
_geom_angle_atom_site_label_2
_geom_angle_atom_site_label_3
_geom_angle
_geom_angle_site_symmetry_1
_geom_angle_site_symmetry_3
_geom_angle_publ_flag
N7 Cd1 N1 89.6(7) . . ?
N7 Cd1 N2 91.6(6) . . ?
N1 Cd1 N2 92.9(6) . . ?
N7 Cd1 N4 94.8(7) . . ?
N1 Cd1 N4 89.8(6) . . ?
N2 Cd1 N4 173.1(6) . . ?
N7 Cd1 N3 88.6(6) . . ?
N1 Cd1 N3 176.1(6) . . ?
N2 Cd1 N3 90.7(6) . . ?
N4 Cd1 N3 86.9(6) . . ?
N7 Cd1 N6 177.3(7) . . ?
N1 Cd1 N6 93.0(6) . . ?
N2 Cd1 N6 87.6(7) . . ?
N4 Cd1 N6 85.9(7) . . ?
N3 Cd1 N6 88.8(6) . . ?
C7 Cd2 C2 115.5(8) 4_465 6_556 ?
C7 Cd2 C1 117.1(7) 4_465 . ?
C2 Cd2 C1 115.7(7) 6_556 . ?
C7 Cd2 N5 102.8(8) 4_465 . ?
C2 Cd2 N5 102.6(7) 6_556 . ?
C1 Cd2 N5 99.1(7) . . ?
C5 Cd3 C6 108.4(8) 6_655 2_674 ?
C5 Cd3 C3 110.0(7) 6_655 6 ?
C6 Cd3 C3 100.1(8) 2_674 6 ?
C5 Cd3 C4 109.5(8) 6_655 . ?
C6 Cd3 C4 114.3(7) 2_674 . ?
C3 Cd3 C4 114.2(7) 6 . ?
C1 N1 Cd1 174.2(18) . . ?
N1 C1 Cd2 174(2) . . ?
C2 N2 Cd1 172.2(18) . . ?
N2 C2 Cd2 177.9(19) . 6_656 ?
C3 N3 Cd1 170.8(18) . . ?
N3 C3 Cd3 172(2) . 6_655 ?
C4 N4 Cd1 173.2(19) . . ?
N4 C4 Cd3 175(2) . . ?
C5 N5 Cd2 170(2) . . ?
N5 C5 Cd3 173(2) . 6 ?
C6 N6 Cd1 177.2(19) . . ?
N6 C6 Cd3 173.1(19) . 2_675 ?
C7 N7 Cd1 170.2(18) . . ?
N7 C7 Cd2 178(2) . 4_565 ?
C101 N101 C105 121(2) . . ?
C101 N101 C111 123(2) . . ?
C105 N101 C111 115(2) . . ?
N101 C101 C102 121(2) . . ?
C103 C102 C101 120(2) . . ?
C102 C103 C104 118(2) . . ?
C102 C103 C103 121(2) . 5_675 ?
C104 C103 C103 121(2) . 5_675 ?
C103 C104 C105 124(2) . . ?
N101 C105 C104 115(2) . . ?
N201 C201 C202 170(5) . . ?

loop_
_geom_bond_atom_site_label_1
_geom_bond_atom_site_label_2
_geom_bond_distance
_geom_bond_site_symmetry_2
_geom_bond_publ_flag
Cd1 N7 2.299(17) . ?
Cd1 N1 2.299(16) . ?
Cd1 N2 2.345(17) . ?
Cd1 N4 2.358(16) . ?
Cd1 N3 2.362(17) . ?
Cd1 N6 2.37(2) . ?
Cd2 C7 2.21(2) 4_465 ?
Cd2 C2 2.206(18) 6_556 ?
Cd2 C1 2.25(2) . ?
Cd2 N5 2.33(2) . ?
Cd3 C5 2.21(2) 6_655 ?
Cd3 C6 2.22(2) 2_674 ?
Cd3 C3 2.22(2) 6 ?
Cd3 C4 2.24(2) . ?
N1 C1 1.11(2) . ?
N2 C2 1.10(2) . ?
C2 Cd2 2.206(18) 6_656 ?
N3 C3 1.11(2) . ?
C3 Cd3 2.22(2) 6_655 ?
N4 C4 1.11(2) . ?
N5 C5 1.10(3) . ?
C5 Cd3 2.21(2) 6 ?
N6 C6 1.12(3) . ?
C6 Cd3 2.22(2) 2_675 ?
N7 C7 1.12(2) . ?
C7 Cd2 2.21(2) 4_565 ?
N101 C101 1.35(3) . ?
N101 C105 1.36(3) . ?
N101 C111 1.55(3) . ?
C101 C102 1.36(3) . ?
C102 C103 1.33(3) . ?
C103 C104 1.37(3) . ?
C103 C103 1.47(4) 5_675 ?
C104 C105 1.40(3) . ?
N201 C201 1.13(4) . ?
C201 C202 1.54(6) . ?

loop_
_geom_torsion_atom_site_label_1
_geom_torsion_atom_site_label_2
_geom_torsion_atom_site_label_3
_geom_torsion_atom_site_label_4
_geom_torsion
_geom_torsion_site_symmetry_1
_geom_torsion_site_symmetry_2
_geom_torsion_site_symmetry_3
_geom_torsion_site_symmetry_4
_geom_torsion_publ_flag
C102 C103 C103 C102 180.0 . . 5_675 5_675 ?
